data_7158385
loop_
_publ_author_name
'Kaur, Banni Preet'
'Sharma, Vivek'
'Sahoo, Subash Chandra'
'Chimni, Swapandeep Singh'

_publ_section_title
;
 Low catalyst loading enabled organocatalytic synthesis of chiral
 bis-heterocyclic frameworks containing pyrazole and isoxazole.
;
_journal_issue 45
_journal_name_full 'Organic &amp; biomolecular chemistry'
_journal_page_first 9910
_journal_page_last 9924
_journal_paper_doi 10.1039/d1ob01313k
_journal_volume 19
_journal_year 2021
_chemical_absolute_configuration syn
_chemical_formula_moiety 'C22 H20 Cl N3 O4'
_chemical_formula_sum 'C22 H20 Cl N3 O4'
_chemical_formula_weight 425.86
_space_group_crystal_system monoclinic
_space_group_IT_number 4
_space_group_name_Hall 'P 2yb'
_space_group_name_H-M_alt 'P 1 21 1'
_atom_sites_solution_hydrogens geom
_atom_sites_solution_primary dual
_audit_creation_date 2019-08-29
_audit_creation_method
;
Olex2 1.2-ac3
(compiled 2017.01.05 svn.r3372 for Rigaku Oxford Diffraction, GUI svn.r5289)
;
_audit_update_record
;
2019-09-05 deposited with the CCDC.	2021-10-21 downloaded from the CCDC.
;
_cell_angle_alpha 90
_cell_angle_beta 90.009(3)
_cell_angle_gamma 90
_cell_formula_units_Z 2
_cell_length_a 7.7803(2)
_cell_length_b 9.3559(3)
_cell_length_c 14.8204(4)
_cell_measurement_reflns_used 9512
_cell_measurement_temperature 293(2)
_cell_measurement_theta_max 26.7420
_cell_measurement_theta_min 3.4770
_cell_volume 1078.80(5)
_computing_cell_refinement 'CrysAlisPro 1.171.39.46 (Rigaku OD, 2018)'
_computing_data_collection 'CrysAlisPro 1.171.39.46 (Rigaku OD, 2018)'
_computing_data_reduction 'CrysAlisPro 1.171.39.46 (Rigaku OD, 2018)'
_computing_molecular_graphics 'Olex2 (Dolomanov et al., 2009)'
_computing_publication_material 'Olex2 (Dolomanov et al., 2009)'
_computing_structure_refinement 'ShelXL (Sheldrick, 2015)'
_computing_structure_solution 'ShelXT (Sheldrick, 2015)'
_diffrn_ambient_temperature 293(2)
_diffrn_detector 'CCD plate'
_diffrn_detector_type HyPix3000
_diffrn_measured_fraction_theta_full 0.997
_diffrn_measured_fraction_theta_max 0.947
_diffrn_measurement_details
;
List of Runs (angles in degrees, time in seconds):

  # Type    Start    End  Width  t~exp~   \w     \q     \k     \f   Frames
#--------------------------------------------------------------------------
  1  \w    -17.00  11.00   0.50    8.00    --   -9.95 -90.00   5.00   56
  2  \w    -21.00   6.00   0.50    8.00    --   -9.95  90.00 120.00   54
  3  \w    -28.00  37.00   0.50    8.00    --   10.22 -90.00   5.00  130
  4  \w     -9.00  31.00   0.50    8.00    --   10.22  90.00 120.00   80
  5  \w    -74.00   4.00   0.50    8.00    --   -9.95 -38.00   0.00  156
  6  \w    -58.00 -15.00   0.50    8.00    --   -9.95 125.00-120.00   86
  7  \w     -6.00  31.00   0.50    8.00    --   -9.95  38.00 -90.00   74
  8  \w    -38.00  -6.00   0.50    8.00    --   10.22 125.00-121.60   64
  9  \w    -23.00   3.00   0.50    8.00    --   10.22 118.00  -3.63   52
 10  \w    -54.00 -16.00   0.50    8.00    --   10.22 -19.00 120.00   76
 11  \w    -13.00  42.00   0.50    8.00    --   10.22 -99.00-150.00  110
 12  \w    -54.00 -24.00   0.50    8.00    --   10.22 -77.00-150.00   60
 13  \w    -19.00  36.00   0.50    8.00    --   10.22 -77.00-150.00  110
 14  \w     -9.00  16.00   0.50    8.00    --   10.22 -99.00 120.00   50
 15  \w    -54.00  17.00   0.50    8.00    --   10.22 -38.00 -90.00  142
 16  \w    -14.00  12.00   0.50    8.00    --   10.22 -99.00-180.00   52
 17  \w    -34.00  12.00   0.50    8.00    --   10.22 -38.00-150.00   92
;
_diffrn_measurement_device 'four-circle diffractometer'
_diffrn_measurement_device_type 'SuperNova, Single source at offset/far, HyPix3000'
_diffrn_measurement_method '\w scans'
_diffrn_orient_matrix_type 'CrysAlisPro convention (1999,Acta A55,543-557)'
_diffrn_orient_matrix_UB_11 0.0125347000
_diffrn_orient_matrix_UB_12 0.0687071000
_diffrn_orient_matrix_UB_13 0.0191862000
_diffrn_orient_matrix_UB_21 0.0368114000
_diffrn_orient_matrix_UB_22 -0.0319258000
_diffrn_orient_matrix_UB_23 0.0388755000
_diffrn_orient_matrix_UB_31 0.0824229000
_diffrn_orient_matrix_UB_32 0.0037400000
_diffrn_orient_matrix_UB_33 -0.0202535000
_diffrn_radiation_monochromator mirror
_diffrn_radiation_probe x-ray
_diffrn_radiation_type MoK\a
_diffrn_radiation_wavelength 0.71073
_diffrn_reflns_av_R_equivalents 0.0838
_diffrn_reflns_av_unetI/netI 0.0518
_diffrn_reflns_Laue_measured_fraction_full 0.997
_diffrn_reflns_Laue_measured_fraction_max 0.947
_diffrn_reflns_limit_h_max 9
_diffrn_reflns_limit_h_min -10
_diffrn_reflns_limit_k_max 11
_diffrn_reflns_limit_k_min -12
_diffrn_reflns_limit_l_max 15
_diffrn_reflns_limit_l_min -19
_diffrn_reflns_number 14001
_diffrn_reflns_point_group_measured_fraction_full 0.989
_diffrn_reflns_point_group_measured_fraction_max 0.920
_diffrn_reflns_theta_full 25.242
_diffrn_reflns_theta_max 27.467
_diffrn_reflns_theta_min 3.406
_diffrn_source 'micro-focus sealed X-ray tube'
_diffrn_source_type 'SuperNova (Mo) X-ray Source'
_exptl_absorpt_coefficient_mu 0.210
_exptl_absorpt_correction_T_max 1.00000
_exptl_absorpt_correction_T_min 0.78948
_exptl_absorpt_correction_type multi-scan
_exptl_absorpt_process_details
;
CrysAlisPro 1.171.39.46 (Rigaku Oxford Diffraction, 2018)
Empirical absorption correction using spherical harmonics,
 implemented in SCALE3 ABSPACK scaling algorithm.
;
_exptl_crystal_colour colorless
_exptl_crystal_density_diffrn 1.311
_exptl_crystal_description block
_exptl_crystal_F_000 444
_exptl_crystal_size_max 0.25
_exptl_crystal_size_mid 0.12
_exptl_crystal_size_min 0.10
_refine_diff_density_max 0.153
_refine_diff_density_min -0.276
_refine_diff_density_rms 0.052
_refine_ls_abs_structure_details
;
 Flack x determined using 1066 quotients [(I+)-(I-)]/[(I+)+(I-)]
 (Parsons, Flack and Wagner, Acta Cryst. B69 (2013) 249-259).
;
_refine_ls_abs_structure_Flack 0.14(7)
_refine_ls_extinction_method none
_refine_ls_goodness_of_fit_ref 1.087
_refine_ls_hydrogen_treatment constr
_refine_ls_matrix_type full
_refine_ls_number_parameters 273
_refine_ls_number_reflns 4537
_refine_ls_number_restraints 1
_refine_ls_restrained_S_all 1.087
_refine_ls_R_factor_all 0.0806
_refine_ls_R_factor_gt 0.0561
_refine_ls_shift/su_max 0.000
_refine_ls_shift/su_mean 0.000
_refine_ls_structure_factor_coef Fsqd
_refine_ls_weighting_details 'w=1/[\s^2^(Fo^2^)+(0.0907P)^2^] where P=(Fo^2^+2Fc^2^)/3'
_refine_ls_weighting_scheme calc
_refine_ls_wR_factor_gt 0.1366
_refine_ls_wR_factor_ref 0.1700
_reflns_Friedel_coverage 0.830
_reflns_Friedel_fraction_full 0.980
_reflns_Friedel_fraction_max 0.889
_reflns_number_gt 3095
_reflns_number_total 4537
_reflns_threshold_expression 'I > 2\s(I)'
_cod_data_source_file d1ob01313k2.cif
_cod_data_source_block sub-gndu2
_cod_depositor_comments 'Adding full bibliography for 7158385.cif.'
_cod_database_code 7158385
_shelx_shelxl_version_number 2017/1
_chemical_oxdiff_formula 'C H N O Cl'
_shelx_space_group_comment
;
The symmetry employed for this shelxl refinement is uniquely defined
by the following loop, which should always be used as a source of
symmetry information in preference to the above space-group names.
They are only intended as comments.
;
_diffrn_oxdiff_ac3_digest_frames
;
014a5aeb4633fd442ac092326057c5eaec0144486b9
;
_reflns_odcompleteness_completeness 99.70
_reflns_odcompleteness_iscentric 1
_reflns_odcompleteness_theta 26.32
_olex2_refinement_description
;
1. Fixed Uiso
 At 1.2 times of:
  All C(H) groups, All C(H,H) groups
 At 1.5 times of:
  All C(H,H,H) groups
2.a Ternary CH refined with riding coordinates:
 C12(H12), C10(H10)
2.b Secondary CH2 refined with riding coordinates:
 C11(H11A,H11B)
2.c Aromatic/amide H refined with riding coordinates:
 C3(H3), C5(H5), C18(H18), C20(H20), C19(H19), C22(H22), C6(H6), C8(H8),
 C21(H21), C7(H7)
2.d Idealised Me refined as rotating group:
 C14(H14A,H14B,H14C), C16(H16A,H16B,H16C)
;
_olex2_submission_special_instructions 'No special instructions were received'
_oxdiff_exptl_absorpt_empirical_details
;
Empirical correction (ABSPACK) includes:
- Absorption correction using spherical harmonics
- Frame scaling
;
_oxdiff_exptl_absorpt_empirical_full_max 2.189
_oxdiff_exptl_absorpt_empirical_full_min 0.726

loop_
_space_group_symop_operation_xyz
'x, y, z'
'-x, y+1/2, -z'

loop_
_atom_site_label
_atom_site_type_symbol
_atom_site_fract_x
_atom_site_fract_y
_atom_site_fract_z
_atom_site_U_iso_or_equiv
_atom_site_adp_type
_atom_site_occupancy
_atom_site_site_symmetry_order
_atom_site_calc_flag
_atom_site_refinement_flags_posn
_atom_site_refinement_flags_adp
_atom_site_refinement_flags_occupancy
_atom_site_disorder_assembly
_atom_site_disorder_group
Cl1 Cl 0.66435(18) 0.2760(2) 0.09070(10) 0.1076(6) Uani 1 1 d . . . . .
O3 O 0.9420(4) 0.1430(4) 0.3851(2) 0.0775(9) Uani 1 1 d . . . . .
N2 N 0.5525(4) 0.6873(4) 0.2292(2) 0.0540(8) Uani 1 1 d . . . . .
N1 N 0.6587(4) 0.6500(4) 0.1606(2) 0.0567(8) Uani 1 1 d . . . . .
N3 N 0.9675(6) 0.5801(5) 0.4250(3) 0.0738(11) Uani 1 1 d . . . . .
C13 C 0.7911(5) 0.1344(5) 0.3709(3) 0.0587(10) Uani 1 1 d . . . . .
O1 O 0.9199(6) 0.7014(4) 0.4342(3) 0.1119(14) Uani 1 1 d . . . . .
C3 C 0.5810(5) 0.6094(5) 0.3040(3) 0.0563(10) Uani 1 1 d . . . . .
H3 H 0.522306 0.617157 0.358408 0.068 Uiso 1 1 calc R . . . .
C2 C 0.7123(5) 0.5165(4) 0.2854(2) 0.0505(9) Uani 1 1 d . . . . .
C1 C 0.7554(5) 0.5468(5) 0.1949(2) 0.0528(9) Uani 1 1 d . . . . .
C17 C 0.4258(5) 0.7963(5) 0.2160(3) 0.0564(9) Uani 1 1 d . . . . .
C12 C 0.6855(5) 0.2665(5) 0.3467(2) 0.0521(9) Uani 1 1 d . . . . .
H12 H 0.641972 0.250902 0.285392 0.063 Uiso 1 1 calc R . . . .
C4 C 0.8937(5) 0.4785(5) 0.1418(2) 0.0540(10) Uani 1 1 d . . . . .
O4 O 0.5476(5) 0.2810(7) 0.4877(3) 0.1127(15) Uani 1 1 d . . . . .
O2 O 1.1120(6) 0.5478(5) 0.4035(3) 0.1089(14) Uani 1 1 d . . . . .
C10 C 0.7930(5) 0.4038(5) 0.3433(2) 0.0499(9) Uani 1 1 d . . . . .
H10 H 0.901908 0.378272 0.314274 0.060 Uiso 1 1 calc R . . . .
C5 C 1.0584(6) 0.5343(6) 0.1422(3) 0.0734(13) Uani 1 1 d . . . . .
H5 H 1.081129 0.615268 0.176666 0.088 Uiso 1 1 calc R . . . .
C15 C 0.5282(5) 0.2747(6) 0.4082(4) 0.0717(12) Uani 1 1 d . . . . .
C9 C 0.8664(6) 0.3565(6) 0.0917(3) 0.0682(12) Uani 1 1 d . . . . .
C18 C 0.2970(5) 0.8134(5) 0.2783(3) 0.0713(13) Uani 1 1 d . . . . .
H18 H 0.291775 0.754714 0.328912 0.086 Uiso 1 1 calc R . . . .
C20 C 0.1837(8) 1.0043(7) 0.1918(4) 0.0963(17) Uani 1 1 d . . . . .
H20 H 0.102100 1.075913 0.183959 0.116 Uiso 1 1 calc R . . . .
C11 C 0.8392(5) 0.4619(5) 0.4372(3) 0.0583(10) Uani 1 1 d . . . . .
H11A H 0.737029 0.497917 0.466995 0.070 Uiso 1 1 calc R . . . .
H11B H 0.887931 0.386437 0.474051 0.070 Uiso 1 1 calc R . . . .
C19 C 0.1758(7) 0.9184(7) 0.2651(4) 0.0911(16) Uani 1 1 d . . . . .
H19 H 0.087747 0.930447 0.306860 0.109 Uiso 1 1 calc R . . . .
C22 C 0.4336(7) 0.8811(7) 0.1409(3) 0.0854(16) Uani 1 1 d . . . . .
H22 H 0.519967 0.868285 0.098246 0.103 Uiso 1 1 calc R . . . .
C6 C 1.1895(7) 0.4734(8) 0.0931(4) 0.0931(19) Uani 1 1 d . . . . .
H6 H 1.298807 0.513576 0.094198 0.112 Uiso 1 1 calc R . . . .
C8 C 0.9980(8) 0.2928(8) 0.0417(3) 0.0911(17) Uani 1 1 d . . . . .
H8 H 0.977660 0.210476 0.008201 0.109 Uiso 1 1 calc R . . . .
C21 C 0.3099(9) 0.9867(8) 0.1295(4) 0.106(2) Uani 1 1 d . . . . .
H21 H 0.313661 1.045648 0.079040 0.128 Uiso 1 1 calc R . . . .
C7 C 1.1590(8) 0.3549(8) 0.0434(4) 0.0940(19) Uani 1 1 d . . . . .
H7 H 1.247591 0.314775 0.009769 0.113 Uiso 1 1 calc R . . . .
C14 C 0.7026(8) -0.0041(7) 0.3724(6) 0.112(2) Uani 1 1 d . . . . .
H14A H 0.785775 -0.079469 0.377243 0.168 Uiso 1 1 calc GR . . . .
H14B H 0.637835 -0.015695 0.317764 0.168 Uiso 1 1 calc GR . . . .
H14C H 0.626192 -0.007689 0.423243 0.168 Uiso 1 1 calc GR . . . .
C16 C 0.3557(6) 0.2727(10) 0.3631(5) 0.115(2) Uani 1 1 d . . . . .
H16A H 0.355590 0.338985 0.313608 0.173 Uiso 1 1 calc GR . . . .
H16B H 0.268832 0.299715 0.405797 0.173 Uiso 1 1 calc GR . . . .
H16C H 0.332295 0.178292 0.340969 0.173 Uiso 1 1 calc GR . . . .

loop_
_atom_site_aniso_label
_atom_site_aniso_U_11
_atom_site_aniso_U_22
_atom_site_aniso_U_33
_atom_site_aniso_U_23
_atom_site_aniso_U_13
_atom_site_aniso_U_12
Cl1 0.1003(10) 0.1282(14) 0.0943(9) -0.0424(9) 0.0113(7) -0.0240(10)
O3 0.0583(18) 0.064(2) 0.110(2) -0.0007(18) 0.0021(16) 0.0122(15)
N2 0.0563(17) 0.054(2) 0.0518(16) 0.0033(15) 0.0071(14) 0.0083(15)
N1 0.0587(18) 0.062(2) 0.0494(16) 0.0048(16) 0.0082(14) 0.0112(17)
N3 0.083(3) 0.058(3) 0.081(2) 0.001(2) -0.017(2) -0.002(2)
C13 0.056(2) 0.054(2) 0.066(2) 0.000(2) 0.0082(19) 0.008(2)
O1 0.136(3) 0.052(2) 0.147(4) -0.005(2) -0.042(3) 0.001(2)
C3 0.059(2) 0.060(3) 0.0500(19) -0.0009(19) 0.0123(17) 0.0119(19)
C2 0.0505(19) 0.054(2) 0.0473(18) 0.0011(17) 0.0073(15) 0.0061(17)
C1 0.056(2) 0.054(2) 0.0481(18) 0.0016(18) 0.0067(16) 0.0025(19)
C17 0.061(2) 0.046(2) 0.062(2) -0.0051(18) -0.0006(17) 0.0123(18)
C12 0.0515(19) 0.053(2) 0.0515(19) 0.0006(18) 0.0026(15) 0.0019(18)
C4 0.057(2) 0.061(3) 0.0441(17) 0.0059(19) 0.0105(16) 0.0105(19)
O4 0.087(2) 0.173(5) 0.079(2) -0.006(3) 0.0356(18) -0.011(3)
O2 0.086(3) 0.095(3) 0.145(4) -0.007(3) 0.020(2) -0.020(2)
C10 0.0510(19) 0.053(2) 0.0457(18) 0.0042(17) 0.0073(15) 0.0100(17)
C5 0.062(3) 0.081(3) 0.077(3) 0.005(3) 0.018(2) 0.004(2)
C15 0.055(2) 0.072(3) 0.088(3) 0.004(3) 0.013(2) 0.001(2)
C9 0.071(3) 0.080(3) 0.053(2) -0.003(2) 0.008(2) 0.008(2)
C18 0.063(3) 0.071(3) 0.079(3) 0.002(3) 0.011(2) 0.013(2)
C20 0.099(4) 0.086(4) 0.104(4) -0.004(4) 0.000(3) 0.042(3)
C11 0.062(2) 0.060(3) 0.053(2) 0.0020(19) 0.0002(18) 0.001(2)
C19 0.079(3) 0.087(4) 0.107(4) -0.003(4) 0.018(3) 0.029(3)
C22 0.100(4) 0.086(4) 0.070(3) 0.014(3) 0.015(2) 0.038(3)
C6 0.070(3) 0.106(5) 0.103(4) 0.015(4) 0.028(3) 0.017(3)
C8 0.110(4) 0.092(4) 0.071(3) -0.017(3) 0.021(3) 0.025(4)
C21 0.131(5) 0.099(5) 0.089(4) 0.028(3) 0.006(4) 0.053(4)
C7 0.085(4) 0.108(5) 0.089(4) 0.016(4) 0.040(3) 0.033(4)
C14 0.090(4) 0.060(4) 0.186(7) 0.018(4) -0.015(4) -0.009(3)
C16 0.050(3) 0.128(6) 0.168(6) 0.000(5) -0.001(3) 0.008(3)

loop_
_atom_type_symbol
_atom_type_description
_atom_type_scat_dispersion_real
_atom_type_scat_dispersion_imag
_atom_type_scat_source
C C 0.0033 0.0016 'International Tables Vol C Tables 4.2.6.8 and 6.1.1.4'
H H 0.0000 0.0000 'International Tables Vol C Tables 4.2.6.8 and 6.1.1.4'
Cl Cl 0.1484 0.1585 'International Tables Vol C Tables 4.2.6.8 and 6.1.1.4'
N N 0.0061 0.0033 'International Tables Vol C Tables 4.2.6.8 and 6.1.1.4'
O O 0.0106 0.0060 'International Tables Vol C Tables 4.2.6.8 and 6.1.1.4'

loop_
_geom_angle_atom_site_label_1
_geom_angle_atom_site_label_2
_geom_angle_atom_site_label_3
_geom_angle
_geom_angle_site_symmetry_1
_geom_angle_site_symmetry_3
_geom_angle_publ_flag
N1 N2 C17 120.1(3) . . ?
C3 N2 N1 112.2(3) . . ?
C3 N2 C17 127.7(3) . . ?
C1 N1 N2 104.2(3) . . ?
O1 N3 O2 123.6(5) . . ?
O1 N3 C11 118.5(5) . . ?
O2 N3 C11 117.9(4) . . ?
O3 C13 C12 121.0(4) . . ?
O3 C13 C14 121.2(4) . . ?
C14 C13 C12 117.8(4) . . ?
N2 C3 H3 126.2 . . ?
N2 C3 C2 107.5(3) . . ?
C2 C3 H3 126.2 . . ?
C3 C2 C1 103.9(3) . . ?
C3 C2 C10 130.1(3) . . ?
C1 C2 C10 125.9(3) . . ?
N1 C1 C2 112.1(3) . . ?
N1 C1 C4 121.5(3) . . ?
C2 C1 C4 126.3(4) . . ?
C18 C17 N2 119.6(4) . . ?
C22 C17 N2 119.5(4) . . ?
C22 C17 C18 120.9(4) . . ?
C13 C12 H12 106.5 . . ?
C13 C12 C10 113.1(3) . . ?
C13 C12 C15 109.3(3) . . ?
C10 C12 H12 106.5 . . ?
C15 C12 H12 106.5 . . ?
C15 C12 C10 114.5(4) . . ?
C5 C4 C1 120.5(4) . . ?
C9 C4 C1 122.2(4) . . ?
C9 C4 C5 117.3(4) . . ?
C2 C10 C12 112.3(3) . . ?
C2 C10 H10 106.4 . . ?
C2 C10 C11 111.6(4) . . ?
C12 C10 H10 106.4 . . ?
C12 C10 C11 113.3(3) . . ?
C11 C10 H10 106.4 . . ?
C4 C5 H5 119.1 . . ?
C6 C5 C4 121.8(6) . . ?
C6 C5 H5 119.1 . . ?
O4 C15 C12 119.4(4) . . ?
O4 C15 C16 123.8(5) . . ?
C16 C15 C12 116.8(5) . . ?
C4 C9 Cl1 120.1(3) . . ?
C4 C9 C8 121.7(5) . . ?
C8 C9 Cl1 118.2(4) . . ?
C17 C18 H18 120.4 . . ?
C17 C18 C19 119.2(5) . . ?
C19 C18 H18 120.4 . . ?
C19 C20 H20 119.8 . . ?
C19 C20 C21 120.4(5) . . ?
C21 C20 H20 119.8 . . ?
N3 C11 C10 107.9(3) . . ?
N3 C11 H11A 110.1 . . ?
N3 C11 H11B 110.1 . . ?
C10 C11 H11A 110.1 . . ?
C10 C11 H11B 110.1 . . ?
H11A C11 H11B 108.4 . . ?
C18 C19 H19 119.8 . . ?
C20 C19 C18 120.5(5) . . ?
C20 C19 H19 119.8 . . ?
C17 C22 H22 120.7 . . ?
C17 C22 C21 118.7(5) . . ?
C21 C22 H22 120.7 . . ?
C5 C6 H6 120.1 . . ?
C7 C6 C5 119.8(6) . . ?
C7 C6 H6 120.1 . . ?
C9 C8 H8 120.8 . . ?
C7 C8 C9 118.4(6) . . ?
C7 C8 H8 120.8 . . ?
C20 C21 C22 120.4(6) . . ?
C20 C21 H21 119.8 . . ?
C22 C21 H21 119.8 . . ?
C6 C7 C8 120.9(5) . . ?
C6 C7 H7 119.5 . . ?
C8 C7 H7 119.5 . . ?
C13 C14 H14A 109.5 . . ?
C13 C14 H14B 109.5 . . ?
C13 C14 H14C 109.5 . . ?
H14A C14 H14B 109.5 . . ?
H14A C14 H14C 109.5 . . ?
H14B C14 H14C 109.5 . . ?
C15 C16 H16A 109.5 . . ?
C15 C16 H16B 109.5 . . ?
C15 C16 H16C 109.5 . . ?
H16A C16 H16B 109.5 . . ?
H16A C16 H16C 109.5 . . ?
H16B C16 H16C 109.5 . . ?

loop_
_geom_bond_atom_site_label_1
_geom_bond_atom_site_label_2
_geom_bond_distance
_geom_bond_site_symmetry_2
_geom_bond_publ_flag
Cl1 C9 1.743(5) . ?
O3 C13 1.195(5) . ?
N2 N1 1.356(4) . ?
N2 C3 1.346(5) . ?
N2 C17 1.432(5) . ?
N1 C1 1.325(5) . ?
N3 O1 1.201(6) . ?
N3 O2 1.206(6) . ?
N3 C11 1.501(6) . ?
C13 C12 1.527(6) . ?
C13 C14 1.467(8) . ?
C3 H3 0.9300 . ?
C3 C2 1.369(5) . ?
C2 C1 1.411(5) . ?
C2 C10 1.498(6) . ?
C1 C4 1.479(5) . ?
C17 C18 1.372(6) . ?
C17 C22 1.369(7) . ?
C12 H12 0.9800 . ?
C12 C10 1.533(6) . ?
C12 C15 1.528(6) . ?
C4 C5 1.384(6) . ?
C4 C9 1.378(7) . ?
O4 C15 1.189(6) . ?
C10 H10 0.9800 . ?
C10 C11 1.536(6) . ?
C5 H5 0.9300 . ?
C5 C6 1.377(7) . ?
C15 C16 1.499(7) . ?
C9 C8 1.397(7) . ?
C18 H18 0.9300 . ?
C18 C19 1.376(7) . ?
C20 H20 0.9300 . ?
C20 C19 1.353(9) . ?
C20 C21 1.358(9) . ?
C11 H11A 0.9700 . ?
C11 H11B 0.9700 . ?
C19 H19 0.9300 . ?
C22 H22 0.9300 . ?
C22 C21 1.389(8) . ?
C6 H6 0.9300 . ?
C6 C7 1.352(10) . ?
C8 H8 0.9300 . ?
C8 C7 1.381(9) . ?
C21 H21 0.9300 . ?
C7 H7 0.9300 . ?
C14 H14A 0.9600 . ?
C14 H14B 0.9600 . ?
C14 H14C 0.9600 . ?
C16 H16A 0.9600 . ?
C16 H16B 0.9600 . ?
C16 H16C 0.9600 . ?
